data_4103303
loop_
_publ_author_name
'Airon C. Soegiarto'
'Angiolina Comotti'
'Michael D. Ward'

_publ_section_title
;
 Controlled Orientation of Polyconjugated Guest Molecules in Tunable Host
 Cavities
;
_journal_name_full 'Journal of the American Chemical Society'
_journal_page_first 14603
_journal_page_last 14616
_journal_paper_doi 10.1021/ja106106d
_journal_volume 132
_journal_year 2010
_chemical_formula_sum 'C20 H24 N8 O6 S6'
_chemical_formula_weight 664.83
_chemical_name_systematic
; 
 ? 
;
_space_group_IT_number 2
_symmetry_cell_setting triclinic
_symmetry_space_group_name_Hall '-P 1'
_symmetry_space_group_name_H-M 'P -1'
_atom_sites_solution_hydrogens geom
_atom_sites_solution_primary direct
_atom_sites_solution_secondary difmap
_audit_creation_method SHELXL-97
_cell_angle_alpha 91.838(3)
_cell_angle_beta 95.848(3)
_cell_angle_gamma 96.074(3)
_cell_formula_units_Z 1
_cell_length_a 6.2754(13)
_cell_length_b 7.1880(15)
_cell_length_c 15.396(3)
_cell_measurement_reflns_used 8381
_cell_measurement_temperature 100(2)
_cell_measurement_theta_max 26.53
_cell_measurement_theta_min 2.66
_cell_volume 686.3(2)
_computing_cell_refinement 'Bruker SAINT'
_computing_data_collection 'Bruker APEX2'
_computing_data_reduction 'Bruker SAINT'
_computing_molecular_graphics 'Bruker SHELXTL'
_computing_publication_material 'Bruker SHELXTL'
_computing_structure_refinement 'SHELXL-97 (Sheldrick, 2008)'
_computing_structure_solution 'SHELXS-97 (Sheldrick, 2008)'
_diffrn_ambient_temperature 100(2)
_diffrn_measured_fraction_theta_full 0.997
_diffrn_measured_fraction_theta_max 0.997
_diffrn_measurement_device_type 'Bruker APEX-II CCD'
_diffrn_measurement_method '\f and \w scans'
_diffrn_radiation_monochromator graphite
_diffrn_radiation_source 'fine-focus sealed tube'
_diffrn_radiation_type MoK\a
_diffrn_radiation_wavelength 0.71073
_diffrn_reflns_av_R_equivalents 0.0568
_diffrn_reflns_av_sigmaI/netI 0.0341
_diffrn_reflns_limit_h_max 7
_diffrn_reflns_limit_h_min -7
_diffrn_reflns_limit_k_max 9
_diffrn_reflns_limit_k_min -9
_diffrn_reflns_limit_l_max 19
_diffrn_reflns_limit_l_min -19
_diffrn_reflns_number 20051
_diffrn_reflns_theta_full 26.56
_diffrn_reflns_theta_max 26.56
_diffrn_reflns_theta_min 1.33
_exptl_absorpt_coefficient_mu 0.552
_exptl_absorpt_correction_T_max 0.9945
_exptl_absorpt_correction_T_min 0.8094
_exptl_absorpt_correction_type multi-scan
_exptl_absorpt_process_details sadabs
_exptl_crystal_colour black
_exptl_crystal_density_diffrn 1.608
_exptl_crystal_density_method 'not measured'
_exptl_crystal_description plate
_exptl_crystal_F_000 344
_exptl_crystal_size_max 0.40
_exptl_crystal_size_mid 0.19
_exptl_crystal_size_min 0.01
_refine_diff_density_max 0.904
_refine_diff_density_min -0.666
_refine_diff_density_rms 0.124
_refine_ls_extinction_method none
_refine_ls_goodness_of_fit_ref 1.186
_refine_ls_hydrogen_treatment constr
_refine_ls_matrix_type full
_refine_ls_number_parameters 181
_refine_ls_number_reflns 2850
_refine_ls_number_restraints 0
_refine_ls_restrained_S_all 1.186
_refine_ls_R_factor_all 0.0695
_refine_ls_R_factor_gt 0.0584
_refine_ls_shift/su_max 0.000
_refine_ls_shift/su_mean 0.000
_refine_ls_structure_factor_coef Fsqd
_refine_ls_weighting_details 'calc w=1/[\s^2^(Fo^2^)+(0.0643P)^2^+3.1009P] where P=(Fo^2^+2Fc^2^)/3'
_refine_ls_weighting_scheme calc
_refine_ls_wR_factor_gt 0.1688
_refine_ls_wR_factor_ref 0.1765
_reflns_number_gt 2398
_reflns_number_total 2850
_reflns_threshold_expression >2sigma(I)
_cod_data_source_file ja106106d_si_028.cif
_cod_data_source_block GDS_29
_cod_original_cell_volume 686.4(2)
_cod_database_code 4103303

loop_
_symmetry_equiv_pos_as_xyz
'x, y, z'
'-x, -y, -z'

loop_
_atom_site_label
_atom_site_type_symbol
_atom_site_fract_x
_atom_site_fract_y
_atom_site_fract_z
_atom_site_U_iso_or_equiv
_atom_site_adp_type
_atom_site_occupancy
_atom_site_symmetry_multiplicity
_atom_site_calc_flag
_atom_site_refinement_flags
C1 C 0.9425(6) 0.2493(6) 0.4104(3) 0.0178(8) Uani 1 1 d .
N1 N 0.8520(5) 0.0756(5) 0.4147(2) 0.0198(8) Uani 1 1 d .
H1A H 0.7126 0.0539 0.4184 0.024 Uiso 1 1 calc R
H1B H 0.9311 -0.0184 0.4139 0.024 Uiso 1 1 calc R
N2 N 0.8251(6) 0.3934(5) 0.4115(2) 0.0201(8) Uani 1 1 d .
H2A H 0.6856 0.3735 0.4152 0.024 Uiso 1 1 calc R
H2B H 0.8872 0.5083 0.4086 0.024 Uiso 1 1 calc R
N3 N 1.1530(6) 0.2800(5) 0.4011(3) 0.0225(8) Uani 1 1 d .
H3A H 1.2299 0.1849 0.3979 0.027 Uiso 1 1 calc R
H3B H 1.2144 0.3951 0.3981 0.027 Uiso 1 1 calc R
C2 C 0.3401(6) 0.6941(6) 0.2650(3) 0.0163(8) Uani 1 1 d .
C3 C 0.1609(6) 0.6267(7) 0.2078(3) 0.0220(9) Uani 1 1 d .
H3 H 0.0209 0.6205 0.2266 0.026 Uiso 1 1 calc R
C4 C 0.1869(7) 0.5681(7) 0.1227(3) 0.0230(9) Uani 1 1 d .
H4 H 0.0648 0.5238 0.0831 0.028 Uiso 1 1 calc R
C5 C 0.3939(6) 0.5751(6) 0.0962(3) 0.0182(8) Uani 1 1 d .
C6 C 0.5734(6) 0.6468(6) 0.1538(3) 0.0183(8) Uani 1 1 d .
H6 H 0.7133 0.6562 0.1348 0.022 Uiso 1 1 calc R
C7 C 0.5472(6) 0.7036(6) 0.2378(3) 0.0186(8) Uani 1 1 d .
H7 H 0.6692 0.7492 0.2773 0.022 Uiso 1 1 calc R
N4 N 0.4057(6) 0.5095(5) 0.0086(2) 0.0195(7) Uani 1 1 d .
S1 S 0.30884(15) 0.77128(14) 0.37284(7) 0.0158(3) Uani 1 1 d .
O1 O 0.4289(5) 0.6528(4) 0.43087(19) 0.0204(6) Uani 1 1 d .
O2 O 0.0764(4) 0.7466(4) 0.38081(19) 0.0181(6) Uani 1 1 d .
O3 O 0.3971(4) 0.9678(4) 0.3822(2) 0.0194(6) Uani 1 1 d .
S2 S 0.37940(17) 0.09562(16) 0.12166(7) 0.0221(3) Uani 1 1 d .
S3 S 0.82082(17) 0.07498(17) 0.07192(8) 0.0260(3) Uani 1 1 d .
C8 C 0.5404(7) 0.0364(6) 0.0400(3) 0.0205(9) Uani 1 1 d .
C9 C 0.5958(8) 0.1824(7) 0.1973(3) 0.0270(10) Uani 1 1 d .
H9 H 0.5732 0.2348 0.2527 0.032 Uiso 1 1 calc R
C10 C 0.7934(7) 0.1727(7) 0.1749(3) 0.0281(10) Uani 1 1 d .
H10 H 0.9166 0.2178 0.2138 0.034 Uiso 1 1 calc R

loop_
_atom_site_aniso_label
_atom_site_aniso_U_11
_atom_site_aniso_U_22
_atom_site_aniso_U_33
_atom_site_aniso_U_23
_atom_site_aniso_U_13
_atom_site_aniso_U_12
C1 0.0124(19) 0.020(2) 0.020(2) -0.0016(16) -0.0014(15) 0.0021(15)
N1 0.0097(16) 0.0179(18) 0.032(2) -0.0012(15) 0.0010(14) 0.0029(13)
N2 0.0099(16) 0.0205(19) 0.030(2) -0.0005(15) 0.0017(14) 0.0024(13)
N3 0.0109(16) 0.0114(17) 0.045(2) -0.0010(15) 0.0045(15) 0.0007(13)
C2 0.0125(19) 0.015(2) 0.021(2) -0.0009(15) 0.0024(15) 0.0031(15)
C3 0.0072(18) 0.031(2) 0.028(2) -0.0010(18) 0.0032(16) 0.0020(16)
C4 0.0119(19) 0.031(2) 0.024(2) -0.0047(18) -0.0008(16) 0.0011(17)
C5 0.0139(19) 0.017(2) 0.023(2) 0.0002(16) 0.0017(16) 0.0015(15)
C6 0.0092(18) 0.019(2) 0.027(2) 0.0003(16) 0.0019(15) 0.0013(15)
C7 0.0097(18) 0.018(2) 0.027(2) -0.0009(16) 0.0003(16) 0.0002(15)
N4 0.0143(16) 0.0204(18) 0.0244(19) -0.0013(14) 0.0030(13) 0.0048(13)
S1 0.0084(5) 0.0177(5) 0.0211(5) -0.0017(4) 0.0019(3) 0.0017(4)
O1 0.0148(14) 0.0228(16) 0.0240(16) 0.0012(12) 0.0010(12) 0.0059(12)
O2 0.0067(13) 0.0212(15) 0.0265(16) -0.0018(12) 0.0042(11) 0.0008(11)
O3 0.0107(13) 0.0182(15) 0.0291(16) -0.0030(12) 0.0027(11) 0.0009(11)
S2 0.0140(5) 0.0259(6) 0.0268(6) -0.0011(4) 0.0022(4) 0.0039(4)
S3 0.0110(5) 0.0362(7) 0.0299(6) -0.0022(5) -0.0002(4) 0.0014(4)
C8 0.0133(19) 0.020(2) 0.028(2) 0.0010(17) 0.0027(16) 0.0031(16)
C9 0.025(2) 0.029(2) 0.025(2) -0.0036(18) -0.0004(18) 0.0001(19)
C10 0.018(2) 0.034(3) 0.029(2) -0.0022(19) -0.0028(18) -0.0055(19)

loop_
_atom_type_symbol
_atom_type_description
_atom_type_scat_dispersion_real
_atom_type_scat_dispersion_imag
_atom_type_scat_source
C C 0.0033 0.0016 'International Tables Vol C Tables 4.2.6.8 and 6.1.1.4'
H H 0.0000 0.0000 'International Tables Vol C Tables 4.2.6.8 and 6.1.1.4'
N N 0.0061 0.0033 'International Tables Vol C Tables 4.2.6.8 and 6.1.1.4'
O O 0.0106 0.0060 'International Tables Vol C Tables 4.2.6.8 and 6.1.1.4'
S S 0.1246 0.1234 'International Tables Vol C Tables 4.2.6.8 and 6.1.1.4'

loop_
_geom_angle_atom_site_label_1
_geom_angle_atom_site_label_2
_geom_angle_atom_site_label_3
_geom_angle
_geom_angle_site_symmetry_1
N1 C1 N2 120.8(4) .
N1 C1 N3 119.4(4) .
N2 C1 N3 119.7(4) .
C1 N1 H1A 120.0 .
C1 N1 H1B 120.0 .
H1A N1 H1B 120.0 .
C1 N2 H2A 120.0 .
C1 N2 H2B 120.0 .
H2A N2 H2B 120.0 .
C1 N3 H3A 120.0 .
C1 N3 H3B 120.0 .
H3A N3 H3B 120.0 .
C3 C2 C7 120.5(4) .
C3 C2 S1 120.3(3) .
C7 C2 S1 119.2(3) .
C2 C3 C4 119.9(4) .
C2 C3 H3 120.1 .
C4 C3 H3 120.1 .
C3 C4 C5 119.5(4) .
C3 C4 H4 120.2 .
C5 C4 H4 120.2 .
C4 C5 C6 120.2(4) .
C4 C5 N4 115.7(4) .
C6 C5 N4 124.1(4) .
C7 C6 C5 120.1(4) .
C7 C6 H6 120.0 .
C5 C6 H6 120.0 .
C6 C7 C2 119.8(4) .
C6 C7 H7 120.1 .
C2 C7 H7 120.1 .
N4 N4 C5 113.7(4) 2_665
O3 S1 O1 112.52(18) .
O3 S1 O2 111.98(17) .
O1 S1 O2 112.57(18) .
O3 S1 C2 106.71(19) .
O1 S1 C2 106.19(18) .
O2 S1 C2 106.30(18) .
C9 S2 C8 95.0(2) .
C10 S3 C8 94.5(2) .
C8 C8 S2 123.6(4) 2_655
C8 C8 S3 122.0(5) 2_655
S2 C8 S3 114.4(2) .
C10 C9 S2 117.6(4) .
C10 C9 H9 121.2 .
S2 C9 H9 121.2 .
C9 C10 S3 118.3(4) .
C9 C10 H10 120.9 .
S3 C10 H10 120.9 .

loop_
_geom_bond_atom_site_label_1
_geom_bond_atom_site_label_2
_geom_bond_distance
_geom_bond_site_symmetry_2
C1 N1 1.323(6) .
C1 N2 1.333(5) .
C1 N3 1.339(5) .
N1 H1A 0.8800 .
N1 H1B 0.8800 .
N2 H2A 0.8800 .
N2 H2B 0.8800 .
N3 H3A 0.8800 .
N3 H3B 0.8800 .
C2 C3 1.389(6) .
C2 C7 1.401(6) .
C2 S1 1.771(4) .
C3 C4 1.393(6) .
C3 H3 0.9500 .
C4 C5 1.398(6) .
C4 H4 0.9500 .
C5 C6 1.402(6) .
C5 N4 1.427(6) .
C6 C7 1.375(6) .
C6 H6 0.9500 .
C7 H7 0.9500 .
N4 N4 1.259(7) 2_665
S1 O3 1.459(3) .
S1 O1 1.462(3) .
S1 O2 1.469(3) .
S2 C9 1.744(5) .
S2 C8 1.760(4) .
S3 C10 1.745(5) .
S3 C8 1.768(4) .
C8 C8 1.351(9) 2_655
C9 C10 1.329(7) .
C9 H9 0.9500 .
C10 H10 0.9500 .

loop_
_geom_hbond_atom_site_label_D
_geom_hbond_atom_site_label_H
_geom_hbond_atom_site_label_A
_geom_hbond_distance_DH
_geom_hbond_distance_HA
_geom_hbond_distance_DA
_geom_hbond_angle_DHA
_geom_hbond_site_symmetry_A
N1 H1A O3 0.88 2.03 2.866(4) 159.1 1_545
N1 H1B O2 0.88 2.08 2.936(4) 165.5 1_645
N2 H2A O1 0.88 2.55 3.044(5) 116.1 2_666
N2 H2B O2 0.88 2.06 2.922(5) 165.9 1_655
N3 H3A O3 0.88 1.99 2.871(5) 176.2 1_645
N3 H3B O1 0.88 2.18 3.028(5) 160.5 1_655

loop_
_geom_torsion_atom_site_label_1
_geom_torsion_atom_site_label_2
_geom_torsion_atom_site_label_3
_geom_torsion_atom_site_label_4
_geom_torsion
_geom_torsion_site_symmetry_4
C7 C2 C3 C4 -0.1(7) .
S1 C2 C3 C4 179.3(3) .
C2 C3 C4 C5 1.0(7) .
C3 C4 C5 C6 -2.3(7) .
C3 C4 C5 N4 179.0(4) .
C4 C5 C6 C7 2.6(6) .
N4 C5 C6 C7 -178.8(4) .
C5 C6 C7 C2 -1.7(6) .
C3 C2 C7 C6 0.4(6) .
S1 C2 C7 C6 -179.0(3) .
C4 C5 N4 N4 -169.5(5) 2_665
C6 C5 N4 N4 11.8(7) 2_665
C3 C2 S1 O3 -119.9(4) .
C7 C2 S1 O3 59.5(4) .
C3 C2 S1 O1 119.8(4) .
C7 C2 S1 O1 -60.8(4) .
C3 C2 S1 O2 -0.3(4) .
C7 C2 S1 O2 179.1(3) .
C9 S2 C8 C8 -177.9(6) 2_655
C9 S2 C8 S3 3.4(3) .
C10 S3 C8 C8 177.9(5) 2_655
C10 S3 C8 S2 -3.4(3) .
C8 S2 C9 C10 -2.2(4) .
S2 C9 C10 S3 0.2(6) .
C8 S3 C10 C9 2.0(5) .
